data_7012911
loop_
_publ_author_name
'Andrei S. Batsanov'
'St\'ephanie M. Cornet'
'Keith B. Dillon'
'Andr\'es E. Goeta'
'Amber L. Thompson'
'Bao Yu Xue'

_publ_section_title
;
 The synthesis and characterisation of some Group 14 compounds
 containing the 2,4,6-(CF3)3C6H2, 2,6-(CF3)2C6H3 or 2,4-(CF3)2C6H3
 ligands
;
_journal_issue 12
_journal_name_full 'Dalton Trans.'
_journal_page_first 2496
_journal_page_last 2502
_journal_paper_doi 10.1039/b302544f
_journal_year 2003
_chemical_formula_moiety 'C18 H4 Cl2 F18 Ge'
_chemical_formula_sum 'C18 H4 Cl2 F18 Ge'
_chemical_formula_weight 705.70
_chemical_melting_point ?
_chemical_name_common Bis-(2,4,6-tris-trifluoromethyl-phenyl)-dichloro-germane
_chemical_name_systematic
; 
Bis-(2,4,6-tris-trifluoromethyl-phenyl)-dichloro-germane 
;
_space_group_IT_number 14
_symmetry_cell_setting monoclinic
_symmetry_space_group_name_Hall '-P 2ybc'
_symmetry_space_group_name_H-M 'P 1 21/c 1'
_atom_sites_solution_hydrogens geom
_atom_sites_solution_primary direct
_atom_sites_solution_secondary difmap
_audit_creation_method SHELXL-97
_cell_angle_alpha 90.00
_cell_angle_beta 96.433(1)
_cell_angle_gamma 90.00
_cell_formula_units_Z 4
_cell_length_a 8.3893(6)
_cell_length_b 30.043(2)
_cell_length_c 8.6373(6)
_cell_measurement_reflns_used 7656
_cell_measurement_temperature 120(2)
_cell_measurement_theta_max 54.790
_cell_measurement_theta_min 4.936
_cell_volume 2163.2(3)
_computing_cell_refinement 'SMART-NT V5.0 (Bruker, 1998)'
_computing_data_collection 'SMART-NT V5.0 (Bruker, 1998)'
_computing_data_reduction 'SMART-NT V5.0 (Bruker, 1998)'
_computing_molecular_graphics 'Bruker SHELXTL'
_computing_publication_material 'Bruker SHELXTL'
_computing_structure_refinement 'SHELXL-97 (Sheldrick, 1997)'
_computing_structure_solution 'SHELXS-97 (Sheldrick, 1990)'
_diffrn_ambient_temperature 120(2)
_diffrn_detector_area_resol_mean 8
_diffrn_measured_fraction_theta_full 0.967
_diffrn_measured_fraction_theta_max 0.967
_diffrn_measurement_device_type 'Bruker SMART CCD 1K area detector'
_diffrn_measurement_method \w-scans
_diffrn_radiation_monochromator graphite
_diffrn_radiation_source 'fine-focus sealed tube'
_diffrn_radiation_type MoK\a
_diffrn_radiation_wavelength 0.71073
_diffrn_reflns_av_R_equivalents 0.0421
_diffrn_reflns_av_sigmaI/netI 0.0378
_diffrn_reflns_limit_h_max 9
_diffrn_reflns_limit_h_min -10
_diffrn_reflns_limit_k_max 38
_diffrn_reflns_limit_k_min -38
_diffrn_reflns_limit_l_max 11
_diffrn_reflns_limit_l_min -11
_diffrn_reflns_number 16108
_diffrn_reflns_theta_full 27.48
_diffrn_reflns_theta_max 27.48
_diffrn_reflns_theta_min 2.47
_exptl_absorpt_coefficient_mu 1.826
_exptl_absorpt_correction_T_max 0.8677
_exptl_absorpt_correction_T_min 0.5757
_exptl_absorpt_correction_type multi-scan
_exptl_absorpt_process_details 'SADABS (G.M.Sheldrick, 1998)'
_exptl_crystal_colour colourless
_exptl_crystal_density_diffrn 2.167
_exptl_crystal_density_meas ?
_exptl_crystal_density_method .
_exptl_crystal_description plate
_exptl_crystal_F_000 1360
_exptl_crystal_size_max 0.34
_exptl_crystal_size_mid 0.20
_exptl_crystal_size_min 0.08
_refine_diff_density_max 0.660
_refine_diff_density_min -0.535
_refine_diff_density_rms 0.092
_refine_ls_extinction_method none
_refine_ls_goodness_of_fit_ref 1.081
_refine_ls_hydrogen_treatment constr
_refine_ls_matrix_type full
_refine_ls_number_parameters 365
_refine_ls_number_reflns 4795
_refine_ls_number_restraints 6
_refine_ls_restrained_S_all 1.085
_refine_ls_R_factor_all 0.0564
_refine_ls_R_factor_gt 0.0405
_refine_ls_shift/su_max 0.001
_refine_ls_shift/su_mean 0.000
_refine_ls_structure_factor_coef Fsqd
_refine_ls_weighting_details 'calc w=1/[\s^2^(Fo^2^)+(0.0216P)^2^+5.1440P] where P=(Fo^2^+2Fc^2^)/3'
_refine_ls_weighting_scheme calc
_refine_ls_wR_factor_gt 0.0793
_refine_ls_wR_factor_ref 0.0851
_reflns_number_gt 3860
_reflns_number_total 4795
_reflns_threshold_expression I>2\s(I)
_cod_data_source_file b302544f.txt
_cod_data_source_block (1b)
_cod_depositor_comments
;
The following automatic conversions were performed:

'_chemical_melting_point' value 'not measured' was changed to '?' -
the value is undefined or not given.

Automatic conversion script
Id: cif_fix_values 1569 2011-02-09 13:29:24Z adriana 
;
_cod_original_sg_symbol_H-M P2(1)/c
_cod_database_code 7012911

loop_
_symmetry_equiv_pos_as_xyz
'x, y, z'
'-x, y+1/2, -z+1/2'
'-x, -y, -z'
'x, -y-1/2, z-1/2'

loop_
_atom_site_label
_atom_site_type_symbol
_atom_site_fract_x
_atom_site_fract_y
_atom_site_fract_z
_atom_site_U_iso_or_equiv
_atom_site_adp_type
_atom_site_occupancy
_atom_site_symmetry_multiplicity
_atom_site_calc_flag
_atom_site_refinement_flags
_atom_site_disorder_assembly
_atom_site_disorder_group
Ge Ge 0.74612(4) 0.618770(11) 1.04001(4) 0.01535(9) Uani 1 1 d . . .
Cl1 Cl 0.97859(11) 0.62655(3) 1.16029(11) 0.0276(2) Uani 1 1 d . . .
Cl2 Cl 0.59696(11) 0.60346(3) 1.21993(11) 0.0289(2) Uani 1 1 d . . .
C11 C 0.6267(4) 0.67390(10) 0.9602(4) 0.0169(6) Uani 1 1 d . . .
C12 C 0.4658(4) 0.67011(10) 0.8916(4) 0.0179(7) Uani 1 1 d . . .
C13 C 0.3698(4) 0.70695(11) 0.8538(4) 0.0204(7) Uani 1 1 d . . .
H13 H 0.2647 0.7030 0.8087 0.025 Uiso 1 1 d R . .
C14 C 0.4290(4) 0.74957(11) 0.8827(4) 0.0191(7) Uani 1 1 d . A .
C15 C 0.5858(4) 0.75482(11) 0.9471(4) 0.0204(7) Uani 1 1 d . . .
H15 H 0.6269 0.7833 0.9655 0.024 Uiso 1 1 d R . .
C16 C 0.6834(4) 0.71801(10) 0.9849(4) 0.0171(6) Uani 1 1 d . . .
C17 C 0.3760(4) 0.62710(11) 0.8571(4) 0.0233(7) Uani 1 1 d . . .
F11 F 0.4662(2) 0.59068(6) 0.8705(3) 0.0322(5) Uani 1 1 d . . .
F12 F 0.2996(3) 0.62688(8) 0.7130(3) 0.0475(7) Uani 1 1 d . . .
F13 F 0.2626(3) 0.62189(7) 0.9521(3) 0.0457(7) Uani 1 1 d . . .
C18 C 0.8494(4) 0.72955(11) 1.0626(4) 0.0241(7) Uani 1 1 d . . .
F14 F 0.9668(2) 0.71080(6) 0.9921(2) 0.0250(4) Uani 1 1 d . . .
F15 F 0.8665(3) 0.71664(7) 1.2126(2) 0.0325(5) Uani 1 1 d . . .
F16 F 0.8781(3) 0.77346(7) 1.0637(3) 0.0384(6) Uani 1 1 d . . .
C19 C 0.3214(4) 0.78885(11) 0.8467(4) 0.0243(7) Uani 1 1 d D . .
F17 F 0.2989(7) 0.79850(16) 0.6995(4) 0.091(2) Uani 0.872(7) 1 d PD A 1
F18 F 0.1818(4) 0.78438(11) 0.8985(6) 0.0730(16) Uani 0.872(7) 1 d PD A 1
F19 F 0.3814(4) 0.82629(9) 0.9156(5) 0.0611(14) Uani 0.872(7) 1 d PD A 1
F17A F 0.398(2) 0.8213(5) 0.797(2) 0.032(5) Uiso 0.128(7) 1 d PD A 2
F18A F 0.2155(19) 0.7777(6) 0.726(2) 0.025(5) Uiso 0.128(7) 1 d PD A 2
F19A F 0.249(3) 0.8011(8) 0.959(2) 0.045(6) Uiso 0.128(7) 1 d PD A 2
C21 C 0.7721(4) 0.56786(10) 0.8963(4) 0.0139(6) Uani 1 1 d . . .
C22 C 0.7860(4) 0.57524(10) 0.7371(4) 0.0151(6) Uani 1 1 d . . .
C23 C 0.7797(4) 0.54073(10) 0.6286(4) 0.0169(6) Uani 1 1 d . . .
H23 H 0.7877 0.5468 0.5242 0.020 Uiso 1 1 d R . .
C24 C 0.7613(4) 0.49720(10) 0.6778(4) 0.0157(6) Uani 1 1 d . . .
C25 C 0.7593(4) 0.48845(10) 0.8342(4) 0.0152(6) Uani 1 1 d . . .
H25 H 0.7530 0.4591 0.8677 0.018 Uiso 1 1 d R . .
C26 C 0.7667(4) 0.52287(10) 0.9426(4) 0.0147(6) Uani 1 1 d . . .
C27 C 0.8097(4) 0.62124(11) 0.6729(4) 0.0206(7) Uani 1 1 d . . .
C28 C 0.7679(4) 0.50758(10) 1.1101(4) 0.0182(7) Uani 1 1 d . . .
C29 C 0.7476(4) 0.46026(10) 0.5591(4) 0.0196(7) Uani 1 1 d . . .
F21 F 0.8910(2) 0.64766(6) 0.7799(2) 0.0234(4) Uani 1 1 d . . .
F22 F 0.6693(3) 0.64179(6) 0.6281(2) 0.0278(5) Uani 1 1 d . . .
F23 F 0.8915(3) 0.62061(7) 0.5490(2) 0.0298(5) Uani 1 1 d . . .
F24 F 0.8376(3) 0.46746(6) 1.1307(2) 0.0258(5) Uani 1 1 d . . .
F25 F 0.8508(2) 0.53485(6) 1.2126(2) 0.0217(4) Uani 1 1 d . . .
F26 F 0.6198(2) 0.50341(7) 1.1516(2) 0.0252(4) Uani 1 1 d . . .
F27 F 0.7386(3) 0.42034(6) 0.6229(2) 0.0341(5) Uani 1 1 d . . .
F28 F 0.6164(3) 0.46500(8) 0.4571(3) 0.0436(6) Uani 1 1 d . . .
F29 F 0.8712(3) 0.45970(8) 0.4756(3) 0.0423(6) Uani 1 1 d . . .

loop_
_atom_site_aniso_label
_atom_site_aniso_U_11
_atom_site_aniso_U_22
_atom_site_aniso_U_33
_atom_site_aniso_U_23
_atom_site_aniso_U_13
_atom_site_aniso_U_12
Ge 0.01601(17) 0.01369(15) 0.01658(17) -0.00143(13) 0.00277(12) 0.00123(13)
Cl1 0.0242(4) 0.0243(4) 0.0327(5) 0.0012(3) -0.0041(4) -0.0010(3)
Cl2 0.0325(5) 0.0273(4) 0.0296(5) 0.0025(4) 0.0153(4) 0.0049(4)
C11 0.0165(16) 0.0181(15) 0.0165(15) -0.0036(12) 0.0035(13) -0.0011(12)
C12 0.0170(16) 0.0163(15) 0.0208(17) -0.0018(12) 0.0037(13) -0.0003(12)
C13 0.0132(16) 0.0238(17) 0.0239(17) 0.0000(13) 0.0003(13) -0.0001(13)
C14 0.0206(17) 0.0174(15) 0.0200(17) 0.0040(12) 0.0048(14) 0.0028(13)
C15 0.0212(17) 0.0155(15) 0.0242(17) -0.0023(13) 0.0020(14) -0.0002(13)
C16 0.0147(16) 0.0182(15) 0.0182(16) -0.0035(12) 0.0016(13) -0.0001(12)
C17 0.0177(17) 0.0182(17) 0.033(2) -0.0053(14) 0.0001(15) -0.0001(13)
F11 0.0204(11) 0.0165(10) 0.0582(15) -0.0097(9) -0.0026(10) 0.0018(8)
F12 0.0540(16) 0.0319(13) 0.0493(15) -0.0078(11) -0.0258(13) -0.0067(11)
F13 0.0310(13) 0.0276(12) 0.0839(19) -0.0176(12) 0.0299(13) -0.0118(10)
C18 0.0200(18) 0.0176(16) 0.034(2) -0.0059(14) -0.0011(15) -0.0001(13)
F14 0.0156(10) 0.0227(10) 0.0367(12) -0.0012(8) 0.0031(9) 0.0001(8)
F15 0.0265(12) 0.0434(13) 0.0255(11) -0.0117(9) -0.0062(9) 0.0050(10)
F16 0.0267(12) 0.0156(10) 0.0694(17) -0.0120(10) -0.0100(11) -0.0020(8)
C19 0.0225(18) 0.0189(17) 0.031(2) 0.0036(14) 0.0019(15) 0.0022(14)
F17 0.155(5) 0.086(3) 0.0317(19) 0.0227(19) 0.013(2) 0.089(4)
F18 0.0269(18) 0.0314(18) 0.167(4) 0.040(2) 0.037(2) 0.0129(14)
F19 0.0456(19) 0.0207(14) 0.109(4) -0.0143(16) -0.0248(19) 0.0139(13)
C21 0.0111(15) 0.0150(14) 0.0160(15) 0.0001(12) 0.0028(12) 0.0014(11)
C22 0.0133(15) 0.0156(15) 0.0162(15) 0.0021(12) 0.0005(12) 0.0017(12)
C23 0.0176(16) 0.0184(15) 0.0151(15) 0.0029(12) 0.0037(13) 0.0028(12)
C24 0.0148(16) 0.0162(15) 0.0159(15) 0.0001(12) 0.0009(12) 0.0033(12)
C25 0.0155(16) 0.0126(14) 0.0178(16) 0.0022(11) 0.0032(13) 0.0017(12)
C26 0.0115(15) 0.0166(14) 0.0163(15) 0.0021(12) 0.0037(12) 0.0011(12)
C27 0.0255(18) 0.0175(15) 0.0197(16) 0.0028(13) 0.0067(14) 0.0019(14)
C28 0.0229(18) 0.0126(15) 0.0189(16) 0.0005(12) 0.0007(14) 0.0012(12)
C29 0.0226(17) 0.0178(15) 0.0183(16) -0.0017(13) 0.0021(14) 0.0028(13)
F21 0.0294(11) 0.0163(9) 0.0251(10) -0.0006(8) 0.0058(9) -0.0049(8)
F22 0.0346(12) 0.0196(10) 0.0284(11) 0.0066(8) 0.0006(9) 0.0074(9)
F23 0.0475(13) 0.0216(10) 0.0237(10) 0.0032(8) 0.0189(10) -0.0023(9)
F24 0.0404(13) 0.0162(9) 0.0199(10) 0.0045(8) -0.0011(9) 0.0052(8)
F25 0.0263(11) 0.0215(9) 0.0165(9) -0.0007(7) -0.0014(8) -0.0004(8)
F26 0.0255(11) 0.0309(11) 0.0205(10) 0.0033(8) 0.0085(9) -0.0046(9)
F27 0.0635(16) 0.0152(10) 0.0237(11) -0.0011(8) 0.0051(11) -0.0023(10)
F28 0.0487(15) 0.0380(13) 0.0383(13) -0.0183(11) -0.0210(12) 0.0153(11)
F29 0.0461(15) 0.0383(13) 0.0485(15) -0.0225(11) 0.0311(12) -0.0098(11)

loop_
_atom_type_symbol
_atom_type_description
_atom_type_scat_dispersion_real
_atom_type_scat_dispersion_imag
_atom_type_scat_source
C C 0.0033 0.0016 'International Tables Vol C Tables 4.2.6.8 and 6.1.1.4'
H H 0.0000 0.0000 'International Tables Vol C Tables 4.2.6.8 and 6.1.1.4'
F F 0.0171 0.0103 'International Tables Vol C Tables 4.2.6.8 and 6.1.1.4'
Cl Cl 0.1484 0.1585 'International Tables Vol C Tables 4.2.6.8 and 6.1.1.4'
Ge Ge 0.1547 1.8001 'International Tables Vol C Tables 4.2.6.8 and 6.1.1.4'

loop_
_geom_angle_atom_site_label_1
_geom_angle_atom_site_label_2
_geom_angle_atom_site_label_3
_geom_angle
_geom_angle_site_symmetry_1
_geom_angle_site_symmetry_3
_geom_angle_publ_flag
C21 Ge C11 120.07(12) . . ?
C21 Ge Cl1 103.34(9) . . ?
C11 Ge Cl1 118.17(9) . . ?
C21 Ge Cl2 113.46(9) . . ?
C11 Ge Cl2 96.65(9) . . ?
Cl1 Ge Cl2 104.33(4) . . ?
Cl1 Ge F11 167.77(5) . . ?
Cl2 Ge F21 169.32(5) . . ?
C11 Ge F25 164.49(10) . . ?
C21 Ge F15 152.55(10) . . ?
C16 C11 C12 115.2(3) . . ?
C16 C11 Ge 124.8(2) . . ?
C12 C11 Ge 119.4(2) . . ?
C13 C12 C11 122.4(3) . . ?
C13 C12 C17 111.9(3) . . ?
C11 C12 C17 125.6(3) . . ?
C14 C13 C12 120.5(3) . . ?
C15 C14 C13 119.0(3) . . ?
C15 C14 C19 121.3(3) . . ?
C13 C14 C19 119.7(3) . . ?
C14 C15 C16 120.9(3) . . ?
C15 C16 C11 121.9(3) . . ?
C15 C16 C18 114.1(3) . . ?
C11 C16 C18 123.8(3) . . ?
F11 C17 F13 106.8(3) . . ?
F11 C17 F12 106.6(3) . . ?
F13 C17 F12 105.8(3) . . ?
F11 C17 C12 114.9(3) . . ?
F13 C17 C12 110.8(3) . . ?
F12 C17 C12 111.4(3) . . ?
C17 F11 Ge 103.71(18) . . ?
F14 C18 F16 106.1(3) . . ?
F15 C18 F14 108.2(3) . . ?
F16 C18 F15 106.1(3) . . ?
F14 C18 C16 112.8(3) . . ?
F16 C18 C16 112.5(3) . . ?
F15 C18 C16 110.7(3) . . ?
C18 F15 Ge 80.36(16) . . ?
C18 F14 Ge 81.24(17) . . ?
F19A C19 F17A 110.1(14) . . ?
F19A C19 F17 131.4(11) . . ?
F17A C19 F17 61.2(9) . . ?
F19A C19 F18 40.2(11) . . ?
F17A C19 F18 134.6(9) . . ?
F17 C19 F18 108.7(4) . . ?
F19A C19 F18A 110.0(14) . . ?
F17A C19 F18A 104.1(12) . . ?
F17 C19 F18A 43.8(7) . . ?
F18 C19 F18A 72.5(8) . . ?
F19A C19 F19 66.6(12) . . ?
F17A C19 F19 47.8(9) . . ?
F17 C19 F19 104.6(4) . . ?
F18 C19 F19 103.9(4) . . ?
F18A C19 F19 137.7(8) . . ?
F19A C19 C14 113.8(11) . . ?
F17A C19 C14 111.1(9) . . ?
F17 C19 C14 113.5(3) . . ?
F18 C19 C14 113.0(3) . . ?
F18A C19 C14 107.3(8) . . ?
F19 C19 C14 112.4(3) . . ?
C22 C21 C26 115.8(3) . . ?
C22 C21 Ge 120.8(2) . . ?
C26 C21 Ge 123.2(2) . . ?
C23 C22 C21 122.5(3) . . ?
C23 C22 C27 115.5(3) . . ?
C21 C22 C27 122.0(3) . . ?
C24 C23 C22 119.4(3) . . ?
C25 C24 C23 119.6(3) . . ?
C25 C24 C29 121.2(3) . . ?
C23 C24 C29 119.2(3) . . ?
C24 C25 C26 120.9(3) . . ?
C25 C26 C21 121.4(3) . . ?
C25 C26 C28 114.3(3) . . ?
C21 C26 C28 124.3(3) . . ?
F23 C27 F21 107.0(3) . . ?
F23 C27 F22 106.7(3) . . ?
F21 C27 F22 106.7(3) . . ?
F23 C27 C22 112.5(3) . . ?
F21 C27 C22 111.4(3) . . ?
F22 C27 C22 112.2(3) . . ?
F27 C29 F29 107.4(3) . . ?
F27 C29 F28 106.8(3) . . ?
F29 C29 F28 106.2(3) . . ?
F27 C29 C24 112.8(3) . . ?
F29 C29 C24 112.0(3) . . ?
F28 C29 C24 111.4(3) . . ?
F26 C28 F25 108.0(3) . . ?
F26 C28 F24 106.5(2) . . ?
F25 C28 F24 105.9(3) . . ?
F26 C28 C26 112.2(3) . . ?
F25 C28 C26 113.1(3) . . ?
F24 C28 C26 110.8(3) . . ?
C27 F21 Ge 97.78(17) . . ?
C28 F25 Ge 94.79(16) . . ?

loop_
_geom_bond_atom_site_label_1
_geom_bond_atom_site_label_2
_geom_bond_distance
_geom_bond_site_symmetry_2
_geom_bond_publ_flag
Ge C21 1.997(3) . ?
Ge C11 2.017(3) . ?
Ge Cl1 2.1174(9) . ?
Ge Cl2 2.1513(9) . ?
Ge F11 2.757(2) . ?
Ge F21 2.809(2) . ?
Ge F25 3.0095(19) . ?
Ge F14 3.3785(19) . ?
Ge F15 3.399(2) . ?
C11 C16 1.416(4) . ?
C11 C12 1.417(4) . ?
C12 C13 1.386(4) . ?
C12 C17 1.508(4) . ?
C13 C14 1.386(5) . ?
C14 C15 1.379(5) . ?
C14 C19 1.497(4) . ?
C15 C16 1.393(4) . ?
C16 C18 1.517(5) . ?
C17 F11 1.328(4) . ?
C17 F13 1.333(4) . ?
C17 F12 1.335(4) . ?
C18 F14 1.339(4) . ?
C18 F16 1.341(4) . ?
C18 F15 1.345(4) . ?
C19 F19A 1.255(16) . ?
C19 F17A 1.270(14) . ?
C19 F17 1.297(5) . ?
C19 F18 1.306(5) . ?
C19 F18A 1.337(14) . ?
C19 F19 1.344(4) . ?
C21 C22 1.410(4) . ?
C21 C26 1.412(4) . ?
C22 C23 1.394(4) . ?
C22 C27 1.510(4) . ?
C23 C24 1.389(4) . ?
C24 C25 1.378(4) . ?
C24 C29 1.507(4) . ?
C25 C26 1.392(4) . ?
C26 C28 1.516(4) . ?
C27 F23 1.335(4) . ?
C27 F21 1.345(4) . ?
C27 F22 1.347(4) . ?
C29 F27 1.325(4) . ?
C29 F29 1.329(4) . ?
C29 F28 1.338(4) . ?
C28 F26 1.337(4) . ?
C28 F25 1.342(4) . ?
C28 F24 1.343(4) . ?

loop_
_geom_torsion_atom_site_label_1
_geom_torsion_atom_site_label_2
_geom_torsion_atom_site_label_3
_geom_torsion_atom_site_label_4
_geom_torsion
_geom_torsion_site_symmetry_1
_geom_torsion_site_symmetry_2
_geom_torsion_site_symmetry_3
_geom_torsion_site_symmetry_4
_geom_torsion_publ_flag
C11 C12 C17 F11 -11.2(5) . . . . ?
C21 C22 C27 F21 30.5(4) . . . . ?
C11 C16 C18 F15 -65.3(4) . . . . ?
C21 C26 C28 F25 -31.4(4) . . . . ?
C12 C11 Ge Cl1 -174.4(2) . . . . ?
C12 C11 Ge Cl2 -64.2(2) . . . . ?
C12 C11 Ge C21 57.8(3) . . . . ?
C22 C21 Ge Cl1 -101.8(2) . . . . ?
C22 C21 Ge Cl2 145.9(2) . . . . ?
C22 C21 Ge C11 32.5(3) . . . . ?
